data_4314954
loop_
_publ_author_name
'Ramaswamy Murugavel'
'Subramaniam Kuppuswamy'
'Nayanmoni Gogoi'
'Alexander Steiner'

_publ_section_title
;
 Assembling Discrete D4R Zeolite SBUs through Noncovalent Interactions.
 3.(1) Mediation by Butanols and 1,2-Bis(dimethylamino)ethane
;
_journal_name_full 'Inorganic Chemistry'
_journal_page_first 2153
_journal_page_last 2162
_journal_paper_doi 10.1021/ic901932r
_journal_volume 49
_journal_year 2010
_chemical_formula_moiety 'C70 H121 N2 O24 P5 Zn3'
_chemical_formula_sum 'C70 H121 N2 O24 P5 Zn3'
_chemical_formula_weight 1725.65
_chemical_name_systematic
; 
 ? 
;
_space_group_IT_number 14
_symmetry_cell_setting monoclinic
_symmetry_space_group_name_Hall '-P 2yn'
_symmetry_space_group_name_H-M 'P 1 21/n 1'
_atom_sites_solution_hydrogens geom
_atom_sites_solution_primary direct
_atom_sites_solution_secondary difmap
_audit_creation_method SHELXL-97
_cell_angle_alpha 90.00
_cell_angle_beta 98.724(6)
_cell_angle_gamma 90.00
_cell_formula_units_Z 4
_cell_length_a 18.0119(13)
_cell_length_b 25.1888(18)
_cell_length_c 19.3179(7)
_cell_measurement_temperature 150(2)
_cell_volume 8663.1(9)
_diffrn_ambient_temperature 150(2)
_diffrn_measured_fraction_theta_full 0.987
_diffrn_measured_fraction_theta_max 0.987
_diffrn_measurement_device_type 'Oxford Xcalibur CCD diffractometer'
_diffrn_measurement_method \w
_diffrn_radiation_monochromator graphite
_diffrn_radiation_source 'fine-focus sealed tube'
_diffrn_radiation_type MoK\a
_diffrn_radiation_wavelength 0.71073
_diffrn_reflns_av_R_equivalents 0.0766
_diffrn_reflns_av_sigmaI/netI 0.0882
_diffrn_reflns_limit_h_max 19
_diffrn_reflns_limit_h_min -14
_diffrn_reflns_limit_k_max 27
_diffrn_reflns_limit_k_min -26
_diffrn_reflns_limit_l_max 20
_diffrn_reflns_limit_l_min -20
_diffrn_reflns_number 36256
_diffrn_reflns_theta_full 22.49
_diffrn_reflns_theta_max 22.49
_diffrn_reflns_theta_min 4.08
_exptl_absorpt_coefficient_mu 0.985
_exptl_absorpt_correction_T_max 0.8125
_exptl_absorpt_correction_T_min 0.7306
_exptl_absorpt_correction_type multi-scan
_exptl_crystal_colour colourless
_exptl_crystal_density_diffrn 1.323
_exptl_crystal_density_method 'not measured'
_exptl_crystal_description block
_exptl_crystal_F_000 3648
_exptl_crystal_size_max 0.34
_exptl_crystal_size_mid 0.27
_exptl_crystal_size_min 0.22
_refine_diff_density_max 0.505
_refine_diff_density_min -0.448
_refine_diff_density_rms 0.085
_refine_ls_extinction_method none
_refine_ls_goodness_of_fit_ref 1.049
_refine_ls_hydrogen_treatment mixed
_refine_ls_matrix_type full
_refine_ls_number_parameters 934
_refine_ls_number_reflns 11175
_refine_ls_number_restraints 433
_refine_ls_restrained_S_all 1.035
_refine_ls_R_factor_all 0.1068
_refine_ls_R_factor_gt 0.0590
_refine_ls_shift/su_max 0.001
_refine_ls_shift/su_mean 0.000
_refine_ls_structure_factor_coef Fsqd
_refine_ls_weighting_details 'calc w=1/[\s^2^(Fo^2^)+(0.0111P)^2^+31.0000P] where P=(Fo^2^+2Fc^2^)/3'
_refine_ls_weighting_scheme calc
_refine_ls_wR_factor_gt 0.0904
_refine_ls_wR_factor_ref 0.1088
_reflns_number_gt 7469
_reflns_number_total 11175
_reflns_threshold_expression >2sigma(I)
_cod_data_source_file ic901932r_si_001_4.cif
_cod_data_source_block newrm165
_cod_database_code 4314954

loop_
_symmetry_equiv_pos_as_xyz
'x, y, z'
'-x+1/2, y+1/2, -z+1/2'
'-x, -y, -z'
'x-1/2, -y-1/2, z-1/2'

loop_
_atom_site_label
_atom_site_type_symbol
_atom_site_fract_x
_atom_site_fract_y
_atom_site_fract_z
_atom_site_U_iso_or_equiv
_atom_site_adp_type
_atom_site_occupancy
_atom_site_symmetry_multiplicity
_atom_site_calc_flag
_atom_site_refinement_flags
_atom_site_disorder_assembly
_atom_site_disorder_group
Zn1 Zn 0.52402(4) 0.05834(3) 0.68629(3) 0.02307(18) Uani 1 1 d . . .
Zn2 Zn 0.37239(4) 0.03362(3) 0.79263(3) 0.02267(18) Uani 1 1 d . . .
Zn3 Zn 0.31530(4) -0.05589(3) 0.64575(3) 0.02537(19) Uani 1 1 d . . .
P1 P 0.66659(9) 0.09633(7) 0.61040(7) 0.0291(4) Uani 1 1 d . . .
P2 P 0.47607(9) -0.05204(7) 0.72532(7) 0.0239(4) Uani 1 1 d . . .
P3 P 0.23643(9) -0.04107(7) 0.78778(7) 0.0271(4) Uani 1 1 d . . .
P4 P 0.34635(8) 0.06322(7) 0.63150(7) 0.0232(4) Uani 1 1 d . . .
P5 P 0.50441(9) 0.10582(7) 0.84219(7) 0.0268(4) Uani 1 1 d . . .
O1 O 0.5894(2) 0.08528(18) 0.62518(18) 0.0357(11) Uani 1 1 d . . .
O2 O 0.7169(2) 0.04723(19) 0.6303(2) 0.0443(12) Uani 1 1 d D . .
H2A H 0.742(3) 0.030(3) 0.599(2) 0.067 Uiso 1 1 d D . .
O3 O 0.6699(2) 0.11416(17) 0.53736(18) 0.0354(11) Uani 1 1 d . . .
O4 O 0.6985(2) 0.14049(17) 0.66631(18) 0.0333(11) Uani 1 1 d . . .
O5 O 0.5330(2) -0.01832(15) 0.69479(18) 0.0278(10) Uani 1 1 d . . .
O6 O 0.4406(2) -0.02494(16) 0.78139(18) 0.0284(10) Uani 1 1 d . . .
O7 O 0.4188(2) -0.07506(16) 0.66785(18) 0.0305(11) Uani 1 1 d . . .
O8 O 0.5216(2) -0.09999(16) 0.76704(17) 0.0283(10) Uani 1 1 d . . .
O9 O 0.2886(2) -0.00053(16) 0.82599(17) 0.0276(10) Uani 1 1 d . . .
O10 O 0.2526(2) -0.05745(18) 0.71729(18) 0.0379(11) Uani 1 1 d . . .
O11 O 0.2316(2) -0.09183(17) 0.83191(19) 0.0340(11) Uani 1 1 d . . .
H11 H 0.2227 -0.0834 0.8719 0.051 Uiso 1 1 calc R . .
O12 O 0.1552(2) -0.01544(16) 0.77510(18) 0.0287(10) Uani 1 1 d . . .
O13 O 0.4283(2) 0.06802(16) 0.62195(17) 0.0248(10) Uani 1 1 d . . .
O14 O 0.3351(2) 0.07122(16) 0.70632(17) 0.0272(10) Uani 1 1 d . . .
O15 O 0.3113(2) 0.01306(15) 0.59809(18) 0.0269(10) Uani 1 1 d . . .
O16 O 0.3021(2) 0.10841(15) 0.58386(17) 0.0220(9) Uani 1 1 d . . .
O17 O 0.5325(2) 0.08738(17) 0.77668(17) 0.0338(11) Uani 1 1 d . . .
O18 O 0.4326(2) 0.07930(16) 0.85685(17) 0.0280(10) Uani 1 1 d . . .
O19 O 0.5626(2) 0.10216(16) 0.90672(17) 0.0265(10) Uani 1 1 d . . .
O20 O 0.4868(2) 0.16735(16) 0.82643(17) 0.0285(10) Uani 1 1 d . . .
O21 O 0.2692(2) -0.10426(17) 0.57169(19) 0.0337(11) Uani 1 1 d . . .
H21 H 0.3010 -0.1165 0.5401 0.040 Uiso 1 1 calc R . .
C1 C 0.7585(4) 0.1742(3) 0.6552(3) 0.0395(18) Uani 1 1 d U . .
C2 C 0.8301(4) 0.1591(3) 0.6829(3) 0.050(2) Uani 1 1 d U . .
C3 C 0.8881(5) 0.1944(4) 0.6721(4) 0.064(2) Uani 1 1 d U . .
H3 H 0.9388 0.1861 0.6904 0.076 Uiso 1 1 calc R . .
C4 C 0.8718(5) 0.2401(4) 0.6357(4) 0.075(3) Uani 1 1 d U . .
H4 H 0.9118 0.2628 0.6276 0.089 Uiso 1 1 calc R . .
C5 C 0.8003(5) 0.2545(3) 0.6106(4) 0.058(2) Uani 1 1 d U . .
H5 H 0.7906 0.2873 0.5867 0.070 Uiso 1 1 calc R . .
C6 C 0.7410(4) 0.2210(3) 0.6198(3) 0.047(2) Uani 1 1 d U B .
C7 C 0.8494(4) 0.1104(3) 0.7278(4) 0.056(2) Uani 1 1 d U . .
H7 H 0.8015 0.0907 0.7295 0.067 Uiso 1 1 calc R . .
C8 C 0.8808(5) 0.1268(4) 0.8033(4) 0.087(3) Uani 1 1 d U . .
H8A H 0.9274 0.1469 0.8034 0.131 Uiso 1 1 calc R . .
H8B H 0.8912 0.0949 0.8323 0.131 Uiso 1 1 calc R . .
H8C H 0.8439 0.1489 0.8222 0.131 Uiso 1 1 calc R . .
C9 C 0.9020(5) 0.0732(4) 0.6978(6) 0.102(4) Uani 1 1 d U . .
H9A H 0.8798 0.0630 0.6501 0.154 Uiso 1 1 calc R . .
H9B H 0.9101 0.0414 0.7271 0.154 Uiso 1 1 calc R . .
H9C H 0.9501 0.0910 0.6965 0.154 Uiso 1 1 calc R . .
C10 C 0.6611(5) 0.2390(3) 0.5967(3) 0.058(2) Uani 1 1 d DU . .
H10 H 0.6281 0.2079 0.5816 0.069 Uiso 1 1 calc R A 1
C11 C 0.6396(8) 0.2639(6) 0.6637(6) 0.057(4) Uiso 0.535(12) 1 d PDU B 1
H11A H 0.6425 0.2369 0.7005 0.086 Uiso 0.535(12) 1 calc PR B 1
H11B H 0.5883 0.2778 0.6539 0.086 Uiso 0.535(12) 1 calc PR B 1
H11C H 0.6744 0.2930 0.6794 0.086 Uiso 0.535(12) 1 calc PR B 1
C12 C 0.6564(9) 0.2800(7) 0.5382(7) 0.068(5) Uiso 0.535(12) 1 d PDU B 1
H12A H 0.6040 0.2906 0.5240 0.102 Uiso 0.535(12) 1 calc PR B 1
H12B H 0.6760 0.2647 0.4980 0.102 Uiso 0.535(12) 1 calc PR B 1
H12C H 0.6863 0.3113 0.5550 0.102 Uiso 0.535(12) 1 calc PR B 1
C11' C 0.6300(10) 0.2876(7) 0.6291(10) 0.072(6) Uiso 0.465(12) 1 d PDU B 2
H11D H 0.5775 0.2929 0.6082 0.108 Uiso 0.465(12) 1 calc PR B 2
H11E H 0.6596 0.3189 0.6204 0.108 Uiso 0.465(12) 1 calc PR B 2
H11F H 0.6330 0.2823 0.6797 0.108 Uiso 0.465(12) 1 calc PR B 2
C12' C 0.6445(11) 0.2478(9) 0.5150(6) 0.076(6) Uiso 0.465(12) 1 d PDU B 2
H12D H 0.6627 0.2171 0.4912 0.113 Uiso 0.465(12) 1 calc PR B 2
H12E H 0.6702 0.2799 0.5027 0.113 Uiso 0.465(12) 1 calc PR B 2
H12F H 0.5903 0.2517 0.5003 0.113 Uiso 0.465(12) 1 calc PR B 2
C13 C 0.5649(4) -0.1364(3) 0.7350(3) 0.0288(16) Uani 1 1 d U . .
C14 C 0.5300(4) -0.1825(3) 0.7051(3) 0.0375(17) Uani 1 1 d U B .
C15 C 0.5736(5) -0.2182(3) 0.6753(3) 0.051(2) Uani 1 1 d U . .
H15 H 0.5512 -0.2494 0.6540 0.061 Uiso 1 1 calc R . .
C16 C 0.6475(5) -0.2095(3) 0.6759(4) 0.061(2) Uani 1 1 d U . .
H16 H 0.6762 -0.2345 0.6543 0.073 Uiso 1 1 calc R . .
C17 C 0.6818(4) -0.1655(3) 0.7068(4) 0.052(2) Uani 1 1 d U . .
H17 H 0.7342 -0.1608 0.7072 0.063 Uiso 1 1 calc R . .
C18 C 0.6416(4) -0.1269(3) 0.7380(3) 0.0393(18) Uani 1 1 d U . .
C19 C 0.4474(4) -0.1938(3) 0.7039(4) 0.055(2) Uani 1 1 d DU . .
H19 H 0.4240 -0.1605 0.7189 0.067 Uiso 1 1 calc R B 1
C20 C 0.4317(9) -0.2375(6) 0.7535(7) 0.070(5) Uiso 0.535(12) 1 d PDU B 1
H20A H 0.3773 -0.2424 0.7503 0.105 Uiso 0.535(12) 1 calc PR B 1
H20B H 0.4528 -0.2277 0.8016 0.105 Uiso 0.535(12) 1 calc PR B 1
H20C H 0.4547 -0.2707 0.7408 0.105 Uiso 0.535(12) 1 calc PR B 1
C21 C 0.4021(8) -0.2102(7) 0.6308(6) 0.068(5) Uiso 0.535(12) 1 d PDU B 1
H21A H 0.4101 -0.1837 0.5955 0.102 Uiso 0.535(12) 1 calc PR B 1
H21B H 0.3485 -0.2122 0.6343 0.102 Uiso 0.535(12) 1 calc PR B 1
H21C H 0.4196 -0.2450 0.6171 0.102 Uiso 0.535(12) 1 calc PR B 1
C20' C 0.4385(10) -0.2001(9) 0.7833(6) 0.072(6) Uiso 0.465(12) 1 d PDU B 2
H20D H 0.4521 -0.1667 0.8080 0.108 Uiso 0.465(12) 1 calc PR B 2
H20E H 0.4717 -0.2286 0.8043 0.108 Uiso 0.465(12) 1 calc PR B 2
H20F H 0.3863 -0.2090 0.7869 0.108 Uiso 0.465(12) 1 calc PR B 2
C21' C 0.4274(14) -0.2470(7) 0.6695(12) 0.116(9) Uiso 0.465(12) 1 d PDU B 2
H21D H 0.3741 -0.2545 0.6699 0.174 Uiso 0.465(12) 1 calc PR B 2
H21E H 0.4579 -0.2749 0.6954 0.174 Uiso 0.465(12) 1 calc PR B 2
H21F H 0.4374 -0.2462 0.6210 0.174 Uiso 0.465(12) 1 calc PR B 2
C22 C 0.6790(4) -0.0801(3) 0.7768(3) 0.0454(19) Uani 1 1 d U . .
H22A H 0.6415 -0.0506 0.7737 0.054 Uiso 1 1 calc R . .
C23 C 0.7027(5) -0.0933(4) 0.8543(4) 0.084(3) Uani 1 1 d U . .
H23A H 0.6600 -0.1086 0.8733 0.126 Uiso 1 1 calc R . .
H23B H 0.7193 -0.0609 0.8801 0.126 Uiso 1 1 calc R . .
H23C H 0.7441 -0.1190 0.8592 0.126 Uiso 1 1 calc R . .
C24 C 0.7473(5) -0.0598(4) 0.7466(4) 0.084(3) Uani 1 1 d U . .
H24A H 0.7886 -0.0853 0.7569 0.125 Uiso 1 1 calc R . .
H24B H 0.7630 -0.0254 0.7678 0.125 Uiso 1 1 calc R . .
H24C H 0.7342 -0.0556 0.6958 0.125 Uiso 1 1 calc R . .
C25 C 0.0941(3) -0.0279(3) 0.8084(3) 0.0317(16) Uani 1 1 d U . .
C26 C 0.0798(3) 0.0048(3) 0.8636(3) 0.0358(17) Uani 1 1 d U . .
C27 C 0.0159(4) -0.0072(3) 0.8928(4) 0.057(2) Uani 1 1 d U . .
H27 H 0.0046 0.0136 0.9309 0.068 Uiso 1 1 calc R . .
C28 C -0.0310(4) -0.0477(4) 0.8688(4) 0.061(2) Uani 1 1 d U . .
H28 H -0.0744 -0.0546 0.8898 0.073 Uiso 1 1 calc R . .
C29 C -0.0155(4) -0.0786(3) 0.8143(4) 0.055(2) Uani 1 1 d U . .
H29 H -0.0480 -0.1072 0.7983 0.066 Uiso 1 1 calc R . .
C30 C 0.0474(4) -0.0688(3) 0.7818(3) 0.0402(18) Uani 1 1 d U . .
C31 C 0.1297(4) 0.0512(3) 0.8900(3) 0.0389(18) Uani 1 1 d U . .
H31 H 0.1690 0.0545 0.8588 0.047 Uiso 1 1 calc R . .
C32 C 0.0863(4) 0.1021(3) 0.8850(4) 0.065(2) Uani 1 1 d U . .
H32A H 0.0628 0.1079 0.8364 0.098 Uiso 1 1 calc R . .
H32B H 0.1204 0.1317 0.9001 0.098 Uiso 1 1 calc R . .
H32C H 0.0473 0.1002 0.9152 0.098 Uiso 1 1 calc R . .
C33 C 0.1699(4) 0.0415(3) 0.9640(3) 0.067(2) Uani 1 1 d U . .
H33A H 0.2022 0.0720 0.9792 0.101 Uiso 1 1 calc R . .
H33B H 0.2006 0.0094 0.9648 0.101 Uiso 1 1 calc R . .
H33C H 0.1327 0.0371 0.9957 0.101 Uiso 1 1 calc R . .
C34 C 0.0609(4) -0.1010(3) 0.7186(3) 0.0447(19) Uani 1 1 d U . .
H34 H 0.1111 -0.0904 0.7071 0.054 Uiso 1 1 calc R . .
C35 C 0.0034(5) -0.0884(4) 0.6557(4) 0.090(3) Uani 1 1 d U . .
H35A H 0.0135 -0.1096 0.6157 0.135 Uiso 1 1 calc R . .
H35B H 0.0061 -0.0506 0.6445 0.135 Uiso 1 1 calc R . .
H35C H -0.0469 -0.0968 0.6661 0.135 Uiso 1 1 calc R . .
C36 C 0.0638(6) -0.1596(4) 0.7333(5) 0.096(3) Uani 1 1 d U . .
H36A H 0.1026 -0.1669 0.7735 0.144 Uiso 1 1 calc R . .
H36B H 0.0758 -0.1786 0.6922 0.144 Uiso 1 1 calc R . .
H36C H 0.0149 -0.1715 0.7438 0.144 Uiso 1 1 calc R . .
C37 C 0.2754(4) 0.1572(3) 0.6038(3) 0.0296(16) Uani 1 1 d U . .
C38 C 0.3214(4) 0.2017(3) 0.6018(3) 0.0323(16) Uani 1 1 d U . .
C39 C 0.2897(4) 0.2502(3) 0.6162(3) 0.0407(18) Uani 1 1 d U . .
H39 H 0.3190 0.2816 0.6157 0.049 Uiso 1 1 calc R . .
C40 C 0.2176(4) 0.2544(3) 0.6309(3) 0.050(2) Uani 1 1 d U . .
H40 H 0.1975 0.2880 0.6405 0.060 Uiso 1 1 calc R . .
C41 C 0.1750(4) 0.2092(3) 0.6317(3) 0.050(2) Uani 1 1 d U . .
H41 H 0.1248 0.2122 0.6408 0.060 Uiso 1 1 calc R . .
C42 C 0.2033(4) 0.1589(3) 0.6195(3) 0.0363(17) Uani 1 1 d U . .
C43 C 0.4013(3) 0.1979(3) 0.5878(3) 0.0339(16) Uani 1 1 d U . .
H43 H 0.4068 0.1628 0.5649 0.041 Uiso 1 1 calc R . .
C44 C 0.4547(4) 0.1980(3) 0.6568(3) 0.048(2) Uani 1 1 d U . .
H44A H 0.4522 0.2325 0.6798 0.073 Uiso 1 1 calc R . .
H44B H 0.5061 0.1918 0.6478 0.073 Uiso 1 1 calc R . .
H44C H 0.4403 0.1699 0.6872 0.073 Uiso 1 1 calc R . .
C45 C 0.4213(4) 0.2405(3) 0.5383(4) 0.055(2) Uani 1 1 d U . .
H45A H 0.3838 0.2408 0.4958 0.082 Uiso 1 1 calc R . .
H45B H 0.4710 0.2330 0.5257 0.082 Uiso 1 1 calc R . .
H45C H 0.4221 0.2752 0.5613 0.082 Uiso 1 1 calc R . .
C46 C 0.1548(4) 0.1112(3) 0.6255(3) 0.0397(18) Uani 1 1 d U . .
H46 H 0.1825 0.0795 0.6113 0.048 Uiso 1 1 calc R . .
C47 C 0.0797(4) 0.1131(3) 0.5783(4) 0.054(2) Uani 1 1 d U . .
H47A H 0.0515 0.1443 0.5901 0.082 Uiso 1 1 calc R . .
H47B H 0.0511 0.0809 0.5850 0.082 Uiso 1 1 calc R . .
H47C H 0.0878 0.1154 0.5294 0.082 Uiso 1 1 calc R . .
C48 C 0.1443(4) 0.1029(3) 0.7025(3) 0.060(2) Uani 1 1 d U . .
H48A H 0.1934 0.0971 0.7311 0.089 Uiso 1 1 calc R . .
H48B H 0.1121 0.0720 0.7059 0.089 Uiso 1 1 calc R . .
H48C H 0.1207 0.1345 0.7193 0.089 Uiso 1 1 calc R . .
C49 C 0.4791(3) 0.2028(2) 0.8809(3) 0.0282(15) Uani 1 1 d U . .
C50 C 0.5430(4) 0.2289(3) 0.9133(3) 0.0372(17) Uani 1 1 d U D .
C51 C 0.5340(4) 0.2633(3) 0.9676(4) 0.052(2) Uani 1 1 d U . .
H51 H 0.5765 0.2815 0.9917 0.063 Uiso 1 1 calc R . .
C52 C 0.4642(5) 0.2715(3) 0.9870(4) 0.057(2) Uani 1 1 d U . .
H52 H 0.4591 0.2950 1.0244 0.068 Uiso 1 1 calc R . .
C53 C 0.4023(4) 0.2460(3) 0.9527(4) 0.0455(19) Uani 1 1 d U . .
H53 H 0.3548 0.2522 0.9669 0.055 Uiso 1 1 calc R . .
C54 C 0.4072(4) 0.2111(3) 0.8972(3) 0.0344(16) Uani 1 1 d U . .
C55 C 0.6177(4) 0.2223(3) 0.8879(3) 0.0419(18) Uani 1 1 d DU . .
H55 H 0.6162 0.1928 0.8532 0.050 Uiso 1 1 calc R C 1
C56 C 0.6332(8) 0.2768(6) 0.8543(10) 0.054(6) Uiso 0.58(3) 1 d PDU D 1
H56A H 0.5930 0.2844 0.8155 0.082 Uiso 0.58(3) 1 calc PR D 1
H56B H 0.6814 0.2753 0.8368 0.082 Uiso 0.58(3) 1 calc PR D 1
H56C H 0.6348 0.3049 0.8897 0.082 Uiso 0.58(3) 1 calc PR D 1
C56' C 0.6268(12) 0.2544(12) 0.8218(12) 0.067(8) Uiso 0.42(3) 1 d PDU D 2
H56D H 0.5794 0.2540 0.7893 0.101 Uiso 0.42(3) 1 calc PR D 2
H56E H 0.6665 0.2385 0.7991 0.101 Uiso 0.42(3) 1 calc PR D 2
H56F H 0.6403 0.2911 0.8350 0.101 Uiso 0.42(3) 1 calc PR D 2
C57 C 0.6829(4) 0.2167(4) 0.9451(4) 0.074(3) Uani 1 1 d U D .
H57A H 0.6902 0.2500 0.9716 0.112 Uiso 1 1 calc R . .
H57B H 0.7283 0.2087 0.9248 0.112 Uiso 1 1 calc R . .
H57C H 0.6731 0.1879 0.9766 0.112 Uiso 1 1 calc R . .
C58 C 0.3379(4) 0.1871(3) 0.8559(4) 0.0459(19) Uani 1 1 d U . .
H58 H 0.3552 0.1613 0.8225 0.055 Uiso 1 1 calc R . .
C59 C 0.2914(5) 0.1563(4) 0.9003(4) 0.086(3) Uani 1 1 d U . .
H59A H 0.3228 0.1294 0.9271 0.129 Uiso 1 1 calc R . .
H59B H 0.2499 0.1389 0.8701 0.129 Uiso 1 1 calc R . .
H59C H 0.2713 0.1805 0.9325 0.129 Uiso 1 1 calc R . .
C60 C 0.2922(5) 0.2286(4) 0.8123(5) 0.094(3) Uani 1 1 d U . .
H60A H 0.2493 0.2117 0.7833 0.141 Uiso 1 1 calc R . .
H60B H 0.3236 0.2463 0.7820 0.141 Uiso 1 1 calc R . .
H60C H 0.2739 0.2549 0.8431 0.141 Uiso 1 1 calc R . .
C61 C 0.1954(5) -0.1227(4) 0.5601(4) 0.087(3) Uani 1 1 d . . .
H61A H 0.1840 -0.1406 0.6023 0.130 Uiso 1 1 calc R . .
H61B H 0.1892 -0.1478 0.5208 0.130 Uiso 1 1 calc R . .
H61C H 0.1610 -0.0927 0.5489 0.130 Uiso 1 1 calc R . .
O22 O 0.2986(3) -0.0685(3) 1.0791(3) 0.088(2) Uani 1 1 d . . .
H22 H 0.3397 -0.0848 1.0838 0.132 Uiso 1 1 calc R . .
C62 C 0.2769(5) -0.0629(5) 1.1402(5) 0.119(5) Uani 1 1 d . . .
H62A H 0.3181 -0.0480 1.1734 0.179 Uiso 1 1 calc R . .
H62B H 0.2627 -0.0976 1.1572 0.179 Uiso 1 1 calc R . .
H62C H 0.2336 -0.0389 1.1359 0.179 Uiso 1 1 calc R . .
O23 O 0.7774(3) 0.0012(2) 0.5306(2) 0.0531(14) Uani 1 1 d D . .
H23 H 0.7532 -0.0052 0.4908 0.080 Uiso 1 1 calc R . .
C63 C 0.8258(5) -0.0408(5) 0.5516(4) 0.113(4) Uani 1 1 d . . .
H63A H 0.8709 -0.0376 0.5291 0.169 Uiso 1 1 calc R . .
H63B H 0.8005 -0.0745 0.5377 0.169 Uiso 1 1 calc R . .
H63C H 0.8401 -0.0400 0.6026 0.169 Uiso 1 1 calc R . .
O24 O 0.2146(3) -0.0950(2) 0.9606(2) 0.0590(15) Uani 1 1 d . . .
H24 H 0.2429 -0.0866 0.9976 0.089 Uiso 1 1 calc R . .
C64 C 0.1441(2) -0.11048(17) 0.97658(19) 0.062(2) Uani 1 1 d . . .
H64A H 0.1502 -0.1416 1.0074 0.093 Uiso 1 1 calc R . .
H64B H 0.1107 -0.1194 0.9332 0.093 Uiso 1 1 calc R . .
H64C H 0.1223 -0.0813 1.0002 0.093 Uiso 1 1 calc R . .
N1 N 0.4604(2) 0.06942(17) 0.48512(19) 0.0272(13) Uani 1 1 d R . .
H1 H 0.4539 0.0740 0.5316 0.033 Uiso 1 1 calc R . .
C65 C 0.3851(3) 0.0602(3) 0.4437(3) 0.0405(18) Uani 1 1 d . . .
H65A H 0.3904 0.0530 0.3948 0.061 Uiso 1 1 calc R . .
H65B H 0.3539 0.0919 0.4459 0.061 Uiso 1 1 calc R . .
H65C H 0.3613 0.0298 0.4630 0.061 Uiso 1 1 calc R . .
C66 C 0.5131(3) 0.0240(2) 0.4824(3) 0.0249(14) Uani 1 1 d . . .
H66A H 0.5638 0.0342 0.5060 0.030 Uiso 1 1 calc R . .
H66B H 0.5166 0.0156 0.4330 0.030 Uiso 1 1 calc R . .
C67 C 0.4938(4) 0.1190(2) 0.4621(3) 0.0333(17) Uani 1 1 d . . .
H67A H 0.5390 0.1279 0.4951 0.050 Uiso 1 1 calc R . .
H67B H 0.4573 0.1480 0.4608 0.050 Uiso 1 1 calc R . .
H67C H 0.5073 0.1138 0.4153 0.050 Uiso 1 1 calc R . .
N2 N 0.5222(3) 0.0729(3) 1.0227(3) 0.0468(17) Uani 1 1 d . . .
H2 H 0.5305 0.0805 0.9774 0.056 Uiso 1 1 calc R . .
C68 C 0.5959(4) 0.0739(4) 1.0685(3) 0.072(3) Uani 1 1 d . . .
H68A H 0.6281 0.0459 1.0541 0.108 Uiso 1 1 calc R . .
H68B H 0.5886 0.0680 1.1171 0.108 Uiso 1 1 calc R . .
H68C H 0.6198 0.1085 1.0646 0.108 Uiso 1 1 calc R . .
C69 C 0.4736(5) 0.1147(4) 1.0440(4) 0.077(3) Uani 1 1 d . . .
H69A H 0.4249 0.1138 1.0135 0.115 Uiso 1 1 calc R . .
H69B H 0.4972 0.1494 1.0401 0.115 Uiso 1 1 calc R . .
H69C H 0.4662 0.1088 1.0926 0.115 Uiso 1 1 calc R . .
C70 C 0.4835(5) 0.0207(3) 1.0209(4) 0.068(3) Uani 1 1 d . . .
H70A H 0.4301 0.0257 1.0009 0.082 Uiso 1 1 calc R . .
H70B H 0.4855 0.0077 1.0695 0.082 Uiso 1 1 calc R . .

loop_
_atom_site_aniso_label
_atom_site_aniso_U_11
_atom_site_aniso_U_22
_atom_site_aniso_U_33
_atom_site_aniso_U_23
_atom_site_aniso_U_13
_atom_site_aniso_U_12
Zn1 0.0265(4) 0.0264(5) 0.0170(3) 0.0004(3) 0.0055(3) 0.0003(4)
Zn2 0.0255(4) 0.0246(4) 0.0187(3) 0.0001(3) 0.0062(3) 0.0005(4)
Zn3 0.0318(4) 0.0238(5) 0.0216(3) -0.0018(3) 0.0075(3) -0.0005(4)
P1 0.0309(9) 0.0333(12) 0.0240(8) -0.0041(8) 0.0072(7) -0.0064(9)
P2 0.0309(9) 0.0191(10) 0.0228(8) 0.0042(7) 0.0074(7) 0.0076(8)
P3 0.0290(9) 0.0303(11) 0.0240(8) 0.0003(7) 0.0103(7) -0.0012(9)
P4 0.0263(9) 0.0244(11) 0.0191(7) 0.0030(7) 0.0038(7) 0.0042(8)
P5 0.0307(9) 0.0326(11) 0.0170(7) -0.0014(7) 0.0030(7) -0.0004(9)
O1 0.031(2) 0.051(3) 0.027(2) -0.005(2) 0.0098(19) -0.016(2)
O2 0.051(3) 0.043(3) 0.038(2) -0.006(2) 0.004(2) 0.003(3)
O3 0.042(3) 0.044(3) 0.023(2) -0.003(2) 0.0124(19) -0.006(2)
O4 0.039(3) 0.036(3) 0.026(2) -0.009(2) 0.0081(19) -0.012(2)
O5 0.034(2) 0.021(3) 0.031(2) 0.0062(18) 0.0122(19) 0.007(2)
O6 0.032(2) 0.027(3) 0.029(2) -0.0024(19) 0.0139(18) 0.009(2)
O7 0.037(2) 0.028(3) 0.027(2) -0.0003(18) 0.0046(19) 0.010(2)
O8 0.035(2) 0.027(3) 0.024(2) 0.0035(19) 0.0101(18) 0.009(2)
O9 0.030(2) 0.032(3) 0.0221(19) -0.0010(19) 0.0090(18) -0.003(2)
O10 0.041(3) 0.047(3) 0.029(2) -0.007(2) 0.0146(19) -0.001(3)
O11 0.041(3) 0.032(3) 0.031(2) 0.006(2) 0.013(2) 0.003(2)
O12 0.029(2) 0.029(3) 0.030(2) 0.0085(19) 0.0100(19) 0.002(2)
O13 0.026(2) 0.028(3) 0.0205(19) 0.0041(18) 0.0054(17) 0.001(2)
O14 0.031(2) 0.030(3) 0.0210(19) 0.0029(18) 0.0036(17) 0.004(2)
O15 0.031(2) 0.021(3) 0.027(2) -0.0019(18) -0.0031(18) -0.002(2)
O16 0.031(2) 0.014(2) 0.0217(19) -0.0015(17) 0.0048(17) 0.005(2)
O17 0.044(3) 0.041(3) 0.018(2) -0.0083(19) 0.0087(19) -0.011(2)
O18 0.029(2) 0.031(3) 0.025(2) -0.0047(18) 0.0080(18) -0.005(2)
O19 0.030(2) 0.029(3) 0.0192(19) 0.0035(18) 0.0015(17) 0.000(2)
O20 0.035(2) 0.025(3) 0.023(2) 0.0038(19) -0.0008(18) 0.002(2)
O21 0.041(3) 0.030(3) 0.033(2) -0.012(2) 0.016(2) -0.010(2)
C1 0.044(4) 0.050(5) 0.026(3) -0.010(3) 0.009(3) -0.015(4)
C2 0.049(5) 0.055(6) 0.044(4) 0.001(4) 0.006(4) -0.019(4)
C3 0.047(5) 0.084(7) 0.058(5) -0.003(5) 0.004(4) -0.020(5)
C4 0.075(7) 0.088(8) 0.059(5) -0.003(5) 0.007(5) -0.056(6)
C5 0.076(6) 0.054(6) 0.045(4) 0.003(4) 0.008(4) -0.032(5)
C6 0.067(5) 0.044(5) 0.028(4) -0.008(4) 0.004(4) -0.011(5)
C7 0.041(5) 0.058(6) 0.065(5) -0.005(4) -0.005(4) -0.013(4)
C8 0.095(7) 0.079(7) 0.070(6) 0.016(5) -0.044(5) -0.027(6)
C9 0.058(6) 0.101(9) 0.149(9) -0.002(7) 0.017(6) 0.000(6)
C10 0.072(6) 0.045(5) 0.056(5) -0.003(4) 0.012(4) -0.014(5)
C13 0.037(4) 0.026(4) 0.025(3) 0.011(3) 0.009(3) 0.010(4)
C14 0.047(4) 0.033(5) 0.034(3) 0.012(3) 0.012(3) 0.012(4)
C15 0.067(6) 0.035(5) 0.053(4) 0.004(4) 0.015(4) 0.013(5)
C16 0.085(7) 0.042(6) 0.063(5) -0.005(4) 0.030(5) 0.032(5)
C17 0.040(4) 0.060(6) 0.062(5) 0.020(4) 0.026(4) 0.032(5)
C18 0.035(4) 0.041(5) 0.042(4) 0.019(3) 0.005(3) 0.009(4)
C19 0.059(5) 0.036(5) 0.073(5) 0.000(4) 0.013(4) -0.009(4)
C22 0.034(4) 0.038(5) 0.061(4) 0.012(4) -0.005(4) 0.013(4)
C23 0.106(8) 0.081(7) 0.062(5) 0.011(5) 0.000(5) -0.028(6)
C24 0.069(6) 0.099(8) 0.081(6) 0.024(6) 0.004(5) -0.034(6)
C25 0.028(4) 0.039(5) 0.028(3) 0.009(3) 0.004(3) 0.001(4)
C26 0.027(4) 0.044(5) 0.037(4) 0.002(3) 0.008(3) -0.002(4)
C27 0.047(5) 0.073(7) 0.054(4) -0.013(4) 0.019(4) -0.010(5)
C28 0.039(5) 0.077(7) 0.073(5) 0.010(5) 0.034(4) 0.006(5)
C29 0.038(4) 0.057(6) 0.069(5) -0.002(4) 0.010(4) -0.017(4)
C30 0.034(4) 0.047(5) 0.040(4) 0.003(3) 0.006(3) -0.003(4)
C31 0.033(4) 0.048(5) 0.038(3) -0.008(3) 0.012(3) 0.010(4)
C32 0.055(5) 0.063(7) 0.078(5) -0.007(5) 0.009(4) 0.000(5)
C33 0.080(6) 0.067(7) 0.049(4) -0.004(4) -0.008(4) -0.005(5)
C34 0.045(4) 0.034(5) 0.051(4) -0.004(4) -0.006(4) -0.013(4)
C35 0.101(7) 0.101(8) 0.060(5) -0.016(5) -0.015(5) 0.030(7)
C36 0.116(9) 0.083(9) 0.090(7) -0.008(6) 0.014(6) -0.001(7)
C37 0.040(4) 0.027(4) 0.020(3) 0.000(3) -0.001(3) 0.015(4)
C38 0.055(4) 0.021(4) 0.021(3) 0.003(3) 0.005(3) 0.005(4)
C39 0.062(5) 0.024(5) 0.036(4) 0.003(3) 0.008(3) -0.004(4)
C40 0.065(5) 0.036(5) 0.055(4) 0.005(4) 0.026(4) 0.021(5)
C41 0.055(5) 0.049(6) 0.050(4) 0.011(4) 0.025(4) 0.013(5)
C42 0.039(4) 0.038(5) 0.033(3) 0.006(3) 0.009(3) 0.017(4)
C43 0.041(4) 0.028(4) 0.033(3) -0.001(3) 0.008(3) 0.001(4)
C44 0.050(5) 0.039(5) 0.055(4) -0.001(4) 0.002(4) 0.006(4)
C45 0.077(6) 0.027(5) 0.066(5) 0.016(4) 0.033(4) -0.002(4)
C46 0.035(4) 0.038(5) 0.049(4) 0.009(3) 0.012(3) 0.008(4)
C47 0.041(4) 0.046(6) 0.074(5) 0.020(4) 0.005(4) 0.008(4)
C48 0.066(5) 0.056(6) 0.063(5) 0.022(4) 0.027(4) 0.013(5)
C49 0.038(4) 0.022(4) 0.024(3) -0.004(3) 0.001(3) 0.003(3)
C50 0.032(4) 0.036(5) 0.042(4) -0.004(3) 0.002(3) -0.004(4)
C51 0.053(5) 0.037(5) 0.063(5) -0.022(4) -0.004(4) -0.015(4)
C52 0.065(6) 0.047(6) 0.058(5) -0.021(4) 0.005(4) 0.003(5)
C53 0.052(5) 0.024(4) 0.063(5) -0.011(4) 0.016(4) 0.001(4)
C54 0.034(4) 0.025(4) 0.044(4) 0.000(3) 0.006(3) 0.004(3)
C55 0.035(4) 0.043(5) 0.046(4) -0.001(3) 0.000(3) -0.013(4)
C57 0.051(5) 0.092(8) 0.077(6) -0.006(5) -0.002(4) 0.018(5)
C58 0.029(4) 0.047(5) 0.060(4) -0.007(4) 0.004(4) 0.007(4)
C59 0.062(6) 0.116(9) 0.079(6) -0.002(6) 0.005(5) -0.038(6)
C60 0.076(7) 0.091(8) 0.101(7) 0.013(6) -0.034(6) 0.005(6)
C61 0.082(7) 0.113(9) 0.073(6) -0.043(6) 0.039(5) -0.065(6)
O22 0.054(3) 0.154(7) 0.055(3) -0.015(4) 0.005(3) 0.041(4)
C62 0.075(7) 0.193(14) 0.091(7) -0.056(8) 0.014(6) 0.039(8)
O23 0.046(3) 0.067(4) 0.043(3) -0.012(3) -0.006(2) 0.017(3)
C63 0.087(7) 0.174(12) 0.067(6) -0.037(7) -0.020(5) 0.067(8)
O24 0.059(3) 0.080(4) 0.038(3) 0.011(3) 0.010(2) -0.007(3)
C64 0.073(6) 0.061(6) 0.051(4) 0.007(4) 0.003(4) -0.017(5)
N1 0.041(3) 0.022(3) 0.020(2) 0.000(2) 0.008(2) -0.005(3)
C65 0.033(4) 0.053(5) 0.033(3) -0.003(3) -0.002(3) 0.008(4)
C66 0.032(4) 0.017(4) 0.027(3) -0.009(3) 0.009(3) 0.008(3)
C67 0.048(4) 0.027(4) 0.025(3) -0.002(3) 0.007(3) 0.007(4)
N2 0.051(4) 0.063(5) 0.028(3) 0.018(3) 0.014(3) 0.011(4)
C68 0.059(5) 0.123(9) 0.032(4) 0.024(4) -0.001(4) 0.005(5)
C69 0.098(7) 0.096(8) 0.044(4) 0.019(5) 0.033(5) 0.046(6)
C70 0.080(6) 0.073(7) 0.057(5) 0.023(4) 0.032(4) 0.010(6)

loop_
_atom_type_symbol
_atom_type_description
_atom_type_scat_dispersion_real
_atom_type_scat_dispersion_imag
_atom_type_scat_source
C C 0.0033 0.0016 'International Tables Vol C Tables 4.2.6.8 and 6.1.1.4'
H H 0.0000 0.0000 'International Tables Vol C Tables 4.2.6.8 and 6.1.1.4'
N N 0.0061 0.0033 'International Tables Vol C Tables 4.2.6.8 and 6.1.1.4'
O O 0.0106 0.0060 'International Tables Vol C Tables 4.2.6.8 and 6.1.1.4'
P P 0.1023 0.0942 'International Tables Vol C Tables 4.2.6.8 and 6.1.1.4'
Zn Zn 0.2839 1.4301 'International Tables Vol C Tables 4.2.6.8 and 6.1.1.4'

loop_
_geom_angle_atom_site_label_1
_geom_angle_atom_site_label_2
_geom_angle_atom_site_label_3
_geom_angle
_geom_angle_site_symmetry_1
_geom_angle_site_symmetry_3
_geom_angle_publ_flag
O17 Zn1 O1 117.70(17) . . ?
O17 Zn1 O5 108.34(17) . . ?
O1 Zn1 O5 110.70(17) . . ?
O17 Zn1 O13 118.37(16) . . ?
O1 Zn1 O13 97.34(15) . . ?
O5 Zn1 O13 103.23(16) . . ?
O18 Zn2 O9 116.61(15) . . ?
O18 Zn2 O14 110.62(17) . . ?
O9 Zn2 O14 108.49(16) . . ?
O18 Zn2 O6 102.91(17) . . ?
O9 Zn2 O6 103.73(17) . . ?
O14 Zn2 O6 114.42(15) . . ?
O7 Zn3 O10 119.76(16) . . ?
O7 Zn3 O15 107.09(17) . . ?
O10 Zn3 O15 111.92(18) . . ?
O7 Zn3 O21 107.24(17) . . ?
O10 Zn3 O21 106.42(17) . . ?
O15 Zn3 O21 103.05(16) . . ?
O1 P1 O3 114.3(2) . . ?
O1 P1 O2 109.4(3) . . ?
O3 P1 O2 111.7(2) . . ?
O1 P1 O4 104.6(2) . . ?
O3 P1 O4 111.6(2) . . ?
O2 P1 O4 104.6(2) . . ?
O6 P2 O7 112.7(2) . . ?
O6 P2 O5 114.3(2) . . ?
O7 P2 O5 110.8(2) . . ?
O6 P2 O8 102.8(2) . . ?
O7 P2 O8 108.7(2) . . ?
O5 P2 O8 107.0(2) . . ?
O10 P3 O9 116.2(2) . . ?
O10 P3 O11 108.0(3) . . ?
O9 P3 O11 112.0(2) . . ?
O10 P3 O12 106.0(2) . . ?
O9 P3 O12 107.0(2) . . ?
O11 P3 O12 107.2(2) . . ?
O14 P4 O15 114.4(2) . . ?
O14 P4 O13 112.4(2) . . ?
O15 P4 O13 111.4(2) . . ?
O14 P4 O16 109.3(2) . . ?
O15 P4 O16 102.1(2) . . ?
O13 P4 O16 106.4(2) . . ?
O19 P5 O17 113.4(2) . . ?
O19 P5 O18 108.9(2) . . ?
O17 P5 O18 115.1(2) . . ?
O19 P5 O20 108.0(2) . . ?
O17 P5 O20 102.7(2) . . ?
O18 P5 O20 108.1(2) . . ?
P1 O1 Zn1 149.9(3) . . ?
P1 O2 H2A 123(4) . . ?
C1 O4 P1 121.3(3) . . ?
P2 O5 Zn1 122.4(2) . . ?
P2 O6 Zn2 140.1(2) . . ?
P2 O7 Zn3 127.0(2) . . ?
C13 O8 P2 123.0(3) . . ?
P3 O9 Zn2 126.9(2) . . ?
P3 O10 Zn3 150.6(3) . . ?
P3 O11 H11 109.5 . . ?
C25 O12 P3 127.8(4) . . ?
P4 O13 Zn1 133.1(2) . . ?
P4 O14 Zn2 132.8(2) . . ?
P4 O15 Zn3 123.8(2) . . ?
C37 O16 P4 129.1(3) . . ?
P5 O17 Zn1 155.7(3) . . ?
P5 O18 Zn2 124.1(2) . . ?
C49 O20 P5 120.8(3) . . ?
C61 O21 Zn3 127.7(4) . . ?
C61 O21 H21 116.2 . . ?
Zn3 O21 H21 116.2 . . ?
C2 C1 C6 124.1(7) . . ?
C2 C1 O4 118.0(7) . . ?
C6 C1 O4 117.8(6) . . ?
C1 C2 C3 116.2(7) . . ?
C1 C2 C7 124.6(7) . . ?
C3 C2 C7 119.0(7) . . ?
C4 C3 C2 120.2(8) . . ?
C4 C3 H3 119.9 . . ?
C2 C3 H3 119.9 . . ?
C5 C4 C3 122.1(8) . . ?
C5 C4 H4 119.0 . . ?
C3 C4 H4 119.0 . . ?
C4 C5 C6 119.9(8) . . ?
C4 C5 H5 120.1 . . ?
C6 C5 H5 120.1 . . ?
C1 C6 C5 117.4(7) . . ?
C1 C6 C10 122.6(7) . . ?
C5 C6 C10 119.8(7) . . ?
C9 C7 C2 112.7(7) . . ?
C9 C7 C8 111.6(7) . . ?
C2 C7 C8 110.3(7) . . ?
C9 C7 H7 107.3 . . ?
C2 C7 H7 107.3 . . ?
C8 C7 H7 107.3 . . ?
C7 C8 H8A 109.5 . . ?
C7 C8 H8B 109.5 . . ?
H8A C8 H8B 109.5 . . ?
C7 C8 H8C 109.5 . . ?
H8A C8 H8C 109.5 . . ?
H8B C8 H8C 109.5 . . ?
C7 C9 H9A 109.5 . . ?
C7 C9 H9B 109.5 . . ?
H9A C9 H9B 109.5 . . ?
C7 C9 H9C 109.5 . . ?
H9A C9 H9C 109.5 . . ?
H9B C9 H9C 109.5 . . ?
C6 C10 C12 111.4(8) . . ?
C6 C10 C11' 120.9(9) . . ?
C12 C10 C11' 77.1(10) . . ?
C6 C10 C11 102.9(8) . . ?
C12 C10 C11 110.7(10) . . ?
C11' C10 C11 33.9(8) . . ?
C6 C10 C12' 111.4(9) . . ?
C12 C10 C12' 35.1(8) . . ?
C11' C10 C12' 105.9(11) . . ?
C11 C10 C12' 138.6(11) . . ?
C6 C10 H10 110.5 . . ?
C12 C10 H10 110.5 . . ?
C11' C10 H10 120.7 . . ?
C11 C10 H10 110.5 . . ?
C12' C10 H10 78.6 . . ?
C10 C11 H11A 109.5 . . ?
C10 C11 H11B 109.5 . . ?
H11A C11 H11B 109.5 . . ?
C10 C11 H11C 109.5 . . ?
H11A C11 H11C 109.5 . . ?
H11B C11 H11C 109.5 . . ?
C10 C12 H12A 109.5 . . ?
C10 C12 H12B 109.5 . . ?
H12A C12 H12B 109.5 . . ?
C10 C12 H12C 109.5 . . ?
H12A C12 H12C 109.5 . . ?
H12B C12 H12C 109.5 . . ?
C10 C11' H11D 109.5 . . ?
C10 C11' H11E 109.5 . . ?
H11D C11' H11E 109.5 . . ?
C10 C11' H11F 109.5 . . ?
H11D C11' H11F 109.5 . . ?
H11E C11' H11F 109.5 . . ?
C10 C12' H12D 109.5 . . ?
C10 C12' H12E 109.5 . . ?
H12D C12' H12E 109.5 . . ?
C10 C12' H12F 109.5 . . ?
H12D C12' H12F 109.5 . . ?
H12E C12' H12F 109.5 . . ?
C18 C13 C14 122.5(6) . . ?
C18 C13 O8 118.8(6) . . ?
C14 C13 O8 118.6(5) . . ?
C15 C14 C13 117.7(7) . . ?
C15 C14 C19 119.6(7) . . ?
C13 C14 C19 122.7(6) . . ?
C16 C15 C14 121.2(8) . . ?
C16 C15 H15 119.4 . . ?
C14 C15 H15 119.4 . . ?
C15 C16 C17 121.1(7) . . ?
C15 C16 H16 119.5 . . ?
C17 C16 H16 119.5 . . ?
C16 C17 C18 121.6(7) . . ?
C16 C17 H17 119.2 . . ?
C18 C17 H17 119.2 . . ?
C13 C18 C17 115.9(7) . . ?
C13 C18 C22 121.5(6) . . ?
C17 C18 C22 122.5(7) . . ?
C20 C19 C14 113.9(8) . . ?
C20 C19 C21' 65.1(10) . . ?
C14 C19 C21' 109.9(11) . . ?
C20 C19 C20' 41.7(8) . . ?
C14 C19 C20' 104.4(8) . . ?
C21' C19 C20' 106.5(11) . . ?
C20 C19 C21 104.7(9) . . ?
C14 C19 C21 116.0(7) . . ?
C21' C19 C21 47.0(10) . . ?
C20' C19 C21 137.0(10) . . ?
C20 C19 H19 107.3 . . ?
C14 C19 H19 107.3 . . ?
C21' C19 H19 141.8 . . ?
C20' C19 H19 72.1 . . ?
C21 C19 H19 107.3 . . ?
C19 C20 H20A 109.5 . . ?
C19 C20 H20B 109.5 . . ?
H20A C20 H20B 109.5 . . ?
C19 C20 H20C 109.5 . . ?
H20A C20 H20C 109.5 . . ?
H20B C20 H20C 109.5 . . ?
C19 C21 H21A 109.5 . . ?
C19 C21 H21B 109.5 . . ?
H21A C21 H21B 109.5 . . ?
C19 C21 H21C 109.5 . . ?
H21A C21 H21C 109.5 . . ?
H21B C21 H21C 109.5 . . ?
C19 C20' H20D 109.5 . . ?
C19 C20' H20E 109.5 . . ?
H20D C20' H20E 109.5 . . ?
C19 C20' H20F 109.5 . . ?
H20D C20' H20F 109.5 . . ?
H20E C20' H20F 109.5 . . ?
C19 C21' H21D 109.5 . . ?
C19 C21' H21E 109.5 . . ?
H21D C21' H21E 109.5 . . ?
C19 C21' H21F 109.5 . . ?
H21D C21' H21F 109.5 . . ?
H21E C21' H21F 109.5 . . ?
C18 C22 C24 113.5(6) . . ?
C18 C22 C23 110.7(6) . . ?
C24 C22 C23 109.0(6) . . ?
C18 C22 H22A 107.8 . . ?
C24 C22 H22A 107.8 . . ?
C23 C22 H22A 107.8 . . ?
C22 C23 H23A 109.5 . . ?
C22 C23 H23B 109.5 . . ?
H23A C23 H23B 109.5 . . ?
C22 C23 H23C 109.5 . . ?
H23A C23 H23C 109.5 . . ?
H23B C23 H23C 109.5 . . ?
C22 C24 H24A 109.5 . . ?
C22 C24 H24B 109.5 . . ?
H24A C24 H24B 109.5 . . ?
C22 C24 H24C 109.5 . . ?
H24A C24 H24C 109.5 . . ?
H24B C24 H24C 109.5 . . ?
C30 C25 O12 118.5(5) . . ?
C30 C25 C26 123.4(6) . . ?
O12 C25 C26 117.9(6) . . ?
C27 C26 C25 116.2(6) . . ?
C27 C26 C31 121.1(6) . . ?
C25 C26 C31 122.7(5) . . ?
C28 C27 C26 122.3(7) . . ?
C28 C27 H27 118.8 . . ?
C26 C27 H27 118.8 . . ?
C27 C28 C29 119.9(7) . . ?
C27 C28 H28 120.1 . . ?
C29 C28 H28 120.1 . . ?
C28 C29 C30 121.2(7) . . ?
C28 C29 H29 119.4 . . ?
C30 C29 H29 119.4 . . ?
C25 C30 C29 117.1(6) . . ?
C25 C30 C34 122.5(6) . . ?
C29 C30 C34 120.4(7) . . ?
C32 C31 C26 111.2(6) . . ?
C32 C31 C33 111.5(6) . . ?
C26 C31 C33 111.5(6) . . ?
C32 C31 H31 107.5 . . ?
C26 C31 H31 107.5 . . ?
C33 C31 H31 107.5 . . ?
C31 C32 H32A 109.5 . . ?
C31 C32 H32B 109.5 . . ?
H32A C32 H32B 109.5 . . ?
C31 C32 H32C 109.5 . . ?
H32A C32 H32C 109.5 . . ?
H32B C32 H32C 109.5 . . ?
C31 C33 H33A 109.5 . . ?
C31 C33 H33B 109.5 . . ?
H33A C33 H33B 109.5 . . ?
C31 C33 H33C 109.5 . . ?
H33A C33 H33C 109.5 . . ?
H33B C33 H33C 109.5 . . ?
C36 C34 C35 111.1(7) . . ?
C36 C34 C30 112.3(6) . . ?
C35 C34 C30 111.2(6) . . ?
C36 C34 H34 107.3 . . ?
C35 C34 H34 107.3 . . ?
C30 C34 H34 107.3 . . ?
C34 C35 H35A 109.5 . . ?
C34 C35 H35B 109.5 . . ?
H35A C35 H35B 109.5 . . ?
C34 C35 H35C 109.5 . . ?
H35A C35 H35C 109.5 . . ?
H35B C35 H35C 109.5 . . ?
C34 C36 H36A 109.5 . . ?
C34 C36 H36B 109.5 . . ?
H36A C36 H36B 109.5 . . ?
C34 C36 H36C 109.5 . . ?
H36A C36 H36C 109.5 . . ?
H36B C36 H36C 109.5 . . ?
C42 C37 O16 117.7(6) . . ?
C42 C37 C38 124.3(6) . . ?
O16 C37 C38 117.9(5) . . ?
C39 C38 C37 115.8(6) . . ?
C39 C38 C43 121.5(6) . . ?
C37 C38 C43 122.7(6) . . ?
C40 C39 C38 122.4(7) . . ?
C40 C39 H39 118.8 . . ?
C38 C39 H39 118.8 . . ?
C41 C40 C39 119.1(7) . . ?
C41 C40 H40 120.5 . . ?
C39 C40 H40 120.5 . . ?
C40 C41 C42 122.0(7) . . ?
C40 C41 H41 119.0 . . ?
C42 C41 H41 119.0 . . ?
C37 C42 C41 116.4(7) . . ?
C37 C42 C46 124.8(6) . . ?
C41 C42 C46 118.8(6) . . ?
C38 C43 C45 113.1(6) . . ?
C38 C43 C44 109.7(5) . . ?
C45 C43 C44 111.8(6) . . ?
C38 C43 H43 107.3 . . ?
C45 C43 H43 107.3 . . ?
C44 C43 H43 107.3 . . ?
C43 C44 H44A 109.5 . . ?
C43 C44 H44B 109.5 . . ?
H44A C44 H44B 109.5 . . ?
C43 C44 H44C 109.5 . . ?
H44A C44 H44C 109.5 . . ?
H44B C44 H44C 109.5 . . ?
C43 C45 H45A 109.5 . . ?
C43 C45 H45B 109.5 . . ?
H45A C45 H45B 109.5 . . ?
C43 C45 H45C 109.5 . . ?
H45A C45 H45C 109.5 . . ?
H45B C45 H45C 109.5 . . ?
C42 C46 C47 113.9(6) . . ?
C42 C46 C48 109.9(6) . . ?
C47 C46 C48 110.9(6) . . ?
C42 C46 H46 107.3 . . ?
C47 C46 H46 107.3 . . ?
C48 C46 H46 107.3 . . ?
C46 C47 H47A 109.5 . . ?
C46 C47 H47B 109.5 . . ?
H47A C47 H47B 109.5 . . ?
C46 C47 H47C 109.5 . . ?
H47A C47 H47C 109.5 . . ?
H47B C47 H47C 109.5 . . ?
C46 C48 H48A 109.5 . . ?
C46 C48 H48B 109.5 . . ?
H48A C48 H48B 109.5 . . ?
C46 C48 H48C 109.5 . . ?
H48A C48 H48C 109.5 . . ?
H48B C48 H48C 109.5 . . ?
C50 C49 C54 124.1(6) . . ?
C50 C49 O20 118.0(5) . . ?
C54 C49 O20 117.8(5) . . ?
C51 C50 C49 116.9(6) . . ?
C51 C50 C55 121.7(6) . . ?
C49 C50 C55 121.3(6) . . ?
C52 C51 C50 120.8(7) . . ?
C52 C51 H51 119.6 . . ?
C50 C51 H51 119.6 . . ?
C53 C52 C51 120.6(7) . . ?
C53 C52 H52 119.7 . . ?
C51 C52 H52 119.7 . . ?
C52 C53 C54 121.6(7) . . ?
C52 C53 H53 119.2 . . ?
C54 C53 H53 119.2 . . ?
C49 C54 C53 115.9(6) . . ?
C49 C54 C58 123.0(6) . . ?
C53 C54 C58 121.0(6) . . ?
C57 C55 C50 114.2(6) . . ?
C57 C55 C56' 119.5(11) . . ?
C50 C55 C56' 115.1(9) . . ?
C57 C55 C56 102.8(8) . . ?
C50 C55 C56 105.2(8) . . ?
C56' C55 C56 31.4(9) . . ?
C57 C55 H55 111.4 . . ?
C50 C55 H55 111.4 . . ?
C56' C55 H55 80.2 . . ?
C56 C55 H55 111.4 . . ?
C55 C56 H56A 109.5 . . ?
C55 C56 H56B 109.5 . . ?
H56A C56 H56B 109.5 . . ?
C55 C56 H56C 109.5 . . ?
H56A C56 H56C 109.5 . . ?
H56B C56 H56C 109.5 . . ?
C55 C56' H56D 109.5 . . ?
C55 C56' H56E 109.5 . . ?
H56D C56' H56E 109.5 . . ?
C55 C56' H56F 109.5 . . ?
H56D C56' H56F 109.5 . . ?
H56E C56' H56F 109.5 . . ?
C55 C57 H57A 109.5 . . ?
C55 C57 H57B 109.5 . . ?
H57A C57 H57B 109.5 . . ?
C55 C57 H57C 109.5 . . ?
H57A C57 H57C 109.5 . . ?
H57B C57 H57C 109.5 . . ?
C59 C58 C54 113.3(6) . . ?
C59 C58 C60 111.9(7) . . ?
C54 C58 C60 111.0(7) . . ?
C59 C58 H58 106.7 . . ?
C54 C58 H58 106.7 . . ?
C60 C58 H58 106.7 . . ?
C58 C59 H59A 109.5 . . ?
C58 C59 H59B 109.5 . . ?
H59A C59 H59B 109.5 . . ?
C58 C59 H59C 109.5 . . ?
H59A C59 H59C 109.5 . . ?
H59B C59 H59C 109.5 . . ?
C58 C60 H60A 109.5 . . ?
C58 C60 H60B 109.5 . . ?
H60A C60 H60B 109.5 . . ?
C58 C60 H60C 109.5 . . ?
H60A C60 H60C 109.5 . . ?
H60B C60 H60C 109.5 . . ?
O21 C61 H61A 109.5 . . ?
O21 C61 H61B 109.5 . . ?
H61A C61 H61B 109.5 . . ?
O21 C61 H61C 109.5 . . ?
H61A C61 H61C 109.5 . . ?
H61B C61 H61C 109.5 . . ?
C62 O22 H22 109.5 . . ?
O22 C62 H62A 109.5 . . ?
O22 C62 H62B 109.5 . . ?
H62A C62 H62B 109.5 . . ?
O22 C62 H62C 109.5 . . ?
H62A C62 H62C 109.5 . . ?
H62B C62 H62C 109.5 . . ?
C63 O23 H23 109.5 . . ?
O23 C63 H63A 109.5 . . ?
O23 C63 H63B 109.5 . . ?
H63A C63 H63B 109.5 . . ?
O23 C63 H63C 109.5 . . ?
H63A C63 H63C 109.5 . . ?
H63B C63 H63C 109.5 . . ?
C64 O24 H24 109.5 . . ?
O24 C64 H64A 109.5 . . ?
O24 C64 H64B 109.5 . . ?
H64A C64 H64B 109.5 . . ?
O24 C64 H64C 109.5 . . ?
H64A C64 H64C 109.5 . . ?
H64B C64 H64C 109.5 . . ?
C67 N1 C65 110.4(4) . . ?
C67 N1 C66 110.2(4) . . ?
C65 N1 C66 113.3(4) . . ?
C67 N1 H1 107.6 . . ?
C65 N1 H1 107.6 . . ?
C66 N1 H1 107.6 . . ?
N1 C65 H65A 109.5 . . ?
N1 C65 H65B 109.5 . . ?
H65A C65 H65B 109.5 . . ?
N1 C65 H65C 109.5 . . ?
H65A C65 H65C 109.5 . . ?
H65B C65 H65C 109.5 . . ?
N1 C66 C66 111.0(5) . 3_656 ?
N1 C66 H66A 109.4 . . ?
C66 C66 H66A 109.4 3_656 . ?
N1 C66 H66B 109.4 . . ?
C66 C66 H66B 109.4 3_656 . ?
H66A C66 H66B 108.0 . . ?
N1 C67 H67A 109.5 . . ?
N1 C67 H67B 109.5 . . ?
H67A C67 H67B 109.5 . . ?
N1 C67 H67C 109.5 . . ?
H67A C67 H67C 109.5 . . ?
H67B C67 H67C 109.5 . . ?
C69 N2 C68 109.8(6) . . ?
C69 N2 C70 110.1(6) . . ?
C68 N2 C70 113.8(6) . . ?
C69 N2 H2 107.6 . . ?
C68 N2 H2 107.6 . . ?
C70 N2 H2 107.6 . . ?
N2 C68 H68A 109.5 . . ?
N2 C68 H68B 109.5 . . ?
H68A C68 H68B 109.5 . . ?
N2 C68 H68C 109.5 . . ?
H68A C68 H68C 109.5 . . ?
H68B C68 H68C 109.5 . . ?
N2 C69 H69A 109.5 . . ?
N2 C69 H69B 109.5 . . ?
H69A C69 H69B 109.5 . . ?
N2 C69 H69C 109.5 . . ?
H69A C69 H69C 109.5 . . ?
H69B C69 H69C 109.5 . . ?
N2 C70 C70 114.0(8) . 3_657 ?
N2 C70 H70A 108.7 . . ?
C70 C70 H70A 108.7 3_657 . ?
N2 C70 H70B 108.7 . . ?
C70 C70 H70B 108.7 3_657 . ?
H70A C70 H70B 107.6 . . ?

loop_
_geom_bond_atom_site_label_1
_geom_bond_atom_site_label_2
_geom_bond_distance
_geom_bond_site_symmetry_2
_geom_bond_publ_flag
Zn1 O17 1.878(3) . ?
Zn1 O1 1.913(4) . ?
Zn1 O5 1.943(4) . ?
Zn1 O13 1.982(4) . ?
Zn2 O18 1.905(4) . ?
Zn2 O9 1.931(4) . ?
Zn2 O14 1.946(3) . ?
Zn2 O6 1.953(4) . ?
Zn3 O7 1.910(4) . ?
Zn3 O10 1.913(3) . ?
Zn3 O15 1.962(4) . ?
Zn3 O21 1.965(4) . ?
P1 O1 1.488(4) . ?
P1 O3 1.491(4) . ?
P1 O2 1.547(5) . ?
P1 O4 1.596(4) . ?
P2 O6 1.502(4) . ?
P2 O7 1.512(4) . ?
P2 O5 1.518(4) . ?
P2 O8 1.607(4) . ?
P3 O10 1.493(4) . ?
P3 O9 1.503(4) . ?
P3 O11 1.547(4) . ?
P3 O12 1.584(4) . ?
P4 O14 1.503(4) . ?
P4 O15 1.513(4) . ?
P4 O13 1.519(4) . ?
P4 O16 1.598(4) . ?
P5 O19 1.505(4) . ?
P5 O17 1.505(4) . ?
P5 O18 1.521(4) . ?
P5 O20 1.602(4) . ?
O2 H2A 0.911(15) . ?
O4 C1 1.416(7) . ?
O8 C13 1.406(7) . ?
O11 H11 0.8400 . ?
O12 C25 1.393(7) . ?
O16 C37 1.396(7) . ?
O20 C49 1.402(6) . ?
O21 C61 1.394(8) . ?
O21 H21 0.9500 . ?
C1 C2 1.372(9) . ?
C1 C6 1.377(10) . ?
C2 C3 1.410(10) . ?
C2 C7 1.513(10) . ?
C3 C4 1.358(12) . ?
C3 H3 0.9500 . ?
C4 C5 1.355(11) . ?
C4 H4 0.9500 . ?
C5 C6 1.392(10) . ?
C5 H5 0.9500 . ?
C6 C10 1.509(10) . ?
C7 C9 1.511(11) . ?
C7 C8 1.537(9) . ?
C7 H7 1.0000 . ?
C8 H8A 0.9800 . ?
C8 H8B 0.9800 . ?
C8 H8C 0.9800 . ?
C9 H9A 0.9800 . ?
C9 H9B 0.9800 . ?
C9 H9C 0.9800 . ?
C10 C12 1.525(11) . ?
C10 C11' 1.521(12) . ?
C10 C11 1.541(11) . ?
C10 C12' 1.577(12) . ?
C10 H10 1.0000 . ?
C11 H11A 0.9800 . ?
C11 H11B 0.9800 . ?
C11 H11C 0.9800 . ?
C12 H12A 0.9800 . ?
C12 H12B 0.9800 . ?
C12 H12C 0.9800 . ?
C11' H11D 0.9800 . ?
C11' H11E 0.9800 . ?
C11' H11F 0.9800 . ?
C12' H12D 0.9800 . ?
C12' H12E 0.9800 . ?
C12' H12F 0.9800 . ?
C13 C18 1.395(9) . ?
C13 C14 1.403(9) . ?
C14 C15 1.374(9) . ?
C14 C19 1.511(9) . ?
C15 C16 1.348(10) . ?
C15 H15 0.9500 . ?
C16 C17 1.362(11) . ?
C16 H16 0.9500 . ?
C17 C18 1.401(9) . ?
C17 H17 0.9500 . ?
C18 C22 1.502(10) . ?
C19 C20 1.516(11) . ?
C19 C21' 1.516(13) . ?
C19 C20' 1.574(11) . ?
C19 C21 1.576(11) . ?
C19 H19 1.0000 . ?
C20 H20A 0.9800 . ?
C20 H20B 0.9800 . ?
C20 H20C 0.9800 . ?
C21 H21A 0.9800 . ?
C21 H21B 0.9800 . ?
C21 H21C 0.9800 . ?
C20' H20D 0.9800 . ?
C20' H20E 0.9800 . ?
C20' H20F 0.9800 . ?
C21' H21D 0.9800 . ?
C21' H21E 0.9800 . ?
C21' H21F 0.9800 . ?
C22 C24 1.526(10) . ?
C22 C23 1.531(9) . ?
C22 H22A 1.0000 . ?
C23 H23A 0.9800 . ?
C23 H23B 0.9800 . ?
C23 H23C 0.9800 . ?
C24 H24A 0.9800 . ?
C24 H24B 0.9800 . ?
C24 H24C 0.9800 . ?
C25 C30 1.379(9) . ?
C25 C26 1.402(8) . ?
C26 C27 1.388(9) . ?
C26 C31 1.516(9) . ?
C27 C28 1.360(10) . ?
C27 H27 0.9500 . ?
C28 C29 1.373(10) . ?
C28 H28 0.9500 . ?
C29 C30 1.396(9) . ?
C29 H29 0.9500 . ?
C30 C34 1.515(9) . ?
C31 C32 1.499(10) . ?
C31 C33 1.521(8) . ?
C31 H31 1.0000 . ?
C32 H32A 0.9800 . ?
C32 H32B 0.9800 . ?
C32 H32C 0.9800 . ?
C33 H33A 0.9800 . ?
C33 H33B 0.9800 . ?
C33 H33C 0.9800 . ?
C34 C36 1.502(11) . ?
C34 C35 1.506(9) . ?
C34 H34 1.0000 . ?
C35 H35A 0.9800 . ?
C35 H35B 0.9800 . ?
C35 H35C 0.9800 . ?
C36 H36A 0.9800 . ?
C36 H36B 0.9800 . ?
C36 H36C 0.9800 . ?
C37 C42 1.378(8) . ?
C37 C38 1.397(9) . ?
C38 C39 1.395(9) . ?
C38 C43 1.507(9) . ?
C39 C40 1.376(9) . ?
C39 H39 0.9500 . ?
C40 C41 1.372(10) . ?
C40 H40 0.9500 . ?
C41 C42 1.399(9) . ?
C41 H41 0.9500 . ?
C42 C46 1.502(9) . ?
C43 C45 1.518(8) . ?
C43 C44 1.521(8) . ?
C43 H43 1.0000 . ?
C44 H44A 0.9800 . ?
C44 H44B 0.9800 . ?
C44 H44C 0.9800 . ?
C45 H45A 0.9800 . ?
C45 H45B 0.9800 . ?
C45 H45C 0.9800 . ?
C46 C47 1.513(9) . ?
C46 C48 1.541(8) . ?
C46 H46 1.0000 . ?
C47 H47A 0.9800 . ?
C47 H47B 0.9800 . ?
C47 H47C 0.9800 . ?
C48 H48A 0.9800 . ?
C48 H48B 0.9800 . ?
C48 H48C 0.9800 . ?
C49 C50 1.390(8) . ?
C49 C54 1.394(8) . ?
C50 C51 1.389(9) . ?
C50 C55 1.510(9) . ?
C51 C52 1.381(10) . ?
C51 H51 0.9500 . ?
C52 C53 1.366(9) . ?
C52 H52 0.9500 . ?
C53 C54 1.401(9) . ?
C53 H53 0.9500 . ?
C54 C58 1.503(9) . ?
C55 C57 1.492(9) . ?
C55 C56' 1.541(14) . ?
C55 C56 1.561(12) . ?
C55 H55 1.0000 . ?
C56 H56A 0.9800 . ?
C56 H56B 0.9800 . ?
C56 H56C 0.9800 . ?
C56' H56D 0.9800 . ?
C56' H56E 0.9800 . ?
C56' H56F 0.9800 . ?
C57 H57A 0.9800 . ?
C57 H57B 0.9800 . ?
C57 H57C 0.9800 . ?
C58 C59 1.500(10) . ?
C58 C60 1.508(10) . ?
C58 H58 1.0000 . ?
C59 H59A 0.9800 . ?
C59 H59B 0.9800 . ?
C59 H59C 0.9800 . ?
C60 H60A 0.9800 . ?
C60 H60B 0.9800 . ?
C60 H60C 0.9800 . ?
C61 H61A 0.9800 . ?
C61 H61B 0.9800 . ?
C61 H61C 0.9800 . ?
O22 C62 1.307(9) . ?
O22 H22 0.8400 . ?
C62 H62A 0.9800 . ?
C62 H62B 0.9800 . ?
C62 H62C 0.9800 . ?
O23 C63 1.392(10) . ?
O23 H23 0.8400 . ?
C63 H63A 0.9800 . ?
C63 H63B 0.9800 . ?
C63 H63C 0.9800 . ?
O24 C64 1.407(6) . ?
O24 H24 0.8400 . ?
C64 H64A 0.9800 . ?
C64 H64B 0.9800 . ?
C64 H64C 0.9800 . ?
N1 C67 1.483(7) . ?
N1 C65 1.485(7) . ?
N1 C66 1.491(7) . ?
N1 H1 0.9300 . ?
C65 H65A 0.9800 . ?
C65 H65B 0.9800 . ?
C65 H65C 0.9800 . ?
C66 C66 1.500(11) 3_656 ?
C66 H66A 0.9900 . ?
C66 H66B 0.9900 . ?
C67 H67A 0.9800 . ?
C67 H67B 0.9800 . ?
C67 H67C 0.9800 . ?
N2 C69 1.468(9) . ?
N2 C68 1.479(8) . ?
N2 C70 1.485(10) . ?
N2 H2 0.9300 . ?
C68 H68A 0.9800 . ?
C68 H68B 0.9800 . ?
C68 H68C 0.9800 . ?
C69 H69A 0.9800 . ?
C69 H69B 0.9800 . ?
C69 H69C 0.9800 . ?
C70 C70 1.496(15) 3_657 ?
C70 H70A 0.9900 . ?
C70 H70B 0.9900 . ?

loop_
_geom_torsion_atom_site_label_1
_geom_torsion_atom_site_label_2
_geom_torsion_atom_site_label_3
_geom_torsion_atom_site_label_4
_geom_torsion
_geom_torsion_site_symmetry_1
_geom_torsion_site_symmetry_2
_geom_torsion_site_symmetry_3
_geom_torsion_site_symmetry_4
_geom_torsion_publ_flag
O3 P1 O1 Zn1 171.5(5) . . . . ?
O2 P1 O1 Zn1 45.4(6) . . . . ?
O4 P1 O1 Zn1 -66.2(6) . . . . ?
O17 Zn1 O1 P1 56.9(6) . . . . ?
O5 Zn1 O1 P1 -68.5(6) . . . . ?
O13 Zn1 O1 P1 -175.6(6) . . . . ?
O1 P1 O4 C1 -158.2(5) . . . . ?
O3 P1 O4 C1 -34.1(6) . . . . ?
O2 P1 O4 C1 86.8(5) . . . . ?
O6 P2 O5 Zn1 -32.2(3) . . . . ?
O7 P2 O5 Zn1 96.5(3) . . . . ?
O8 P2 O5 Zn1 -145.2(2) . . . . ?
O17 Zn1 O5 P2 64.3(3) . . . . ?
O1 Zn1 O5 P2 -165.3(2) . . . . ?
O13 Zn1 O5 P2 -62.0(3) . . . . ?
O7 P2 O6 Zn2 -60.1(5) . . . . ?
O5 P2 O6 Zn2 67.7(4) . . . . ?
O8 P2 O6 Zn2 -176.8(4) . . . . ?
O18 Zn2 O6 P2 -119.7(4) . . . . ?
O9 Zn2 O6 P2 118.3(4) . . . . ?
O14 Zn2 O6 P2 0.3(5) . . . . ?
O6 P2 O7 Zn3 19.9(4) . . . . ?
O5 P2 O7 Zn3 -109.7(3) . . . . ?
O8 P2 O7 Zn3 133.1(3) . . . . ?
O10 Zn3 O7 P2 -53.9(4) . . . . ?
O15 Zn3 O7 P2 74.9(3) . . . . ?
O21 Zn3 O7 P2 -175.1(3) . . . . ?
O6 P2 O8 C13 -179.4(4) . . . . ?
O7 P2 O8 C13 61.0(5) . . . . ?
O5 P2 O8 C13 -58.7(5) . . . . ?
O10 P3 O9 Zn2 1.6(4) . . . . ?
O11 P3 O9 Zn2 126.3(3) . . . . ?
O12 P3 O9 Zn2 -116.5(3) . . . . ?
O18 Zn2 O9 P3 -175.2(3) . . . . ?
O14 Zn2 O9 P3 59.1(3) . . . . ?
O6 Zn2 O9 P3 -62.9(3) . . . . ?
O9 P3 O10 Zn3 6.6(7) . . . . ?
O11 P3 O10 Zn3 -120.1(6) . . . . ?
O12 P3 O10 Zn3 125.3(6) . . . . ?
O7 Zn3 O10 P3 54.5(7) . . . . ?
O15 Zn3 O10 P3 -72.0(6) . . . . ?
O21 Zn3 O10 P3 176.1(6) . . . . ?
O10 P3 O12 C25 128.0(5) . . . . ?
O9 P3 O12 C25 -107.4(5) . . . . ?
O11 P3 O12 C25 12.9(5) . . . . ?
O14 P4 O13 Zn1 24.4(4) . . . . ?
O15 P4 O13 Zn1 -105.6(3) . . . . ?
O16 P4 O13 Zn1 143.9(3) . . . . ?
O17 Zn1 O13 P4 -43.9(4) . . . . ?
O1 Zn1 O13 P4 -170.9(3) . . . . ?
O5 Zn1 O13 P4 75.7(3) . . . . ?
O15 P4 O14 Zn2 67.6(4) . . . . ?
O13 P4 O14 Zn2 -60.8(4) . . . . ?
O16 P4 O14 Zn2 -178.6(3) . . . . ?
O18 Zn2 O14 P4 117.9(3) . . . . ?
O9 Zn2 O14 P4 -113.0(3) . . . . ?
O6 Zn2 O14 P4 2.3(4) . . . . ?
O14 P4 O15 Zn3 -42.0(3) . . . . ?
O13 P4 O15 Zn3 86.8(3) . . . . ?
O16 P4 O15 Zn3 -160.0(2) . . . . ?
O7 Zn3 O15 P4 -61.6(3) . . . . ?
O10 Zn3 O15 P4 71.5(3) . . . . ?
O21 Zn3 O15 P4 -174.5(3) . . . . ?
O14 P4 O16 C37 18.5(5) . . . . ?
O15 P4 O16 C37 140.1(5) . . . . ?
O13 P4 O16 C37 -103.0(5) . . . . ?
O19 P5 O17 Zn1 151.8(6) . . . . ?
O18 P5 O17 Zn1 25.4(8) . . . . ?
O20 P5 O17 Zn1 -91.9(7) . . . . ?
O1 Zn1 O17 P5 146.0(7) . . . . ?
O5 Zn1 O17 P5 -87.5(7) . . . . ?
O13 Zn1 O17 P5 29.4(8) . . . . ?
O19 P5 O18 Zn2 -137.4(3) . . . . ?
O17 P5 O18 Zn2 -8.7(4) . . . . ?
O20 P5 O18 Zn2 105.5(3) . . . . ?
O9 Zn2 O18 P5 174.6(3) . . . . ?
O14 Zn2 O18 P5 -60.8(3) . . . . ?
O6 Zn2 O18 P5 61.8(3) . . . . ?
O19 P5 O20 C49 -42.2(5) . . . . ?
O17 P5 O20 C49 -162.3(4) . . . . ?
O18 P5 O20 C49 75.5(4) . . . . ?
O7 Zn3 O21 C61 148.6(6) . . . . ?
O10 Zn3 O21 C61 19.3(7) . . . . ?
O15 Zn3 O21 C61 -98.6(6) . . . . ?
P1 O4 C1 C2 -93.6(6) . . . . ?
P1 O4 C1 C6 89.0(6) . . . . ?
C6 C1 C2 C3 -1.3(10) . . . . ?
O4 C1 C2 C3 -178.5(6) . . . . ?
C6 C1 C2 C7 173.8(6) . . . . ?
O4 C1 C2 C7 -3.4(10) . . . . ?
C1 C2 C3 C4 -0.4(11) . . . . ?
C7 C2 C3 C4 -175.8(7) . . . . ?
C2 C3 C4 C5 2.1(13) . . . . ?
C3 C4 C5 C6 -2.1(13) . . . . ?
C2 C1 C6 C5 1.4(10) . . . . ?
O4 C1 C6 C5 178.5(5) . . . . ?
C2 C1 C6 C10 -173.4(6) . . . . ?
O4 C1 C6 C10 3.8(9) . . . . ?
C4 C5 C6 C1 0.4(10) . . . . ?
C4 C5 C6 C10 175.3(7) . . . . ?
C1 C2 C7 C9 122.6(8) . . . . ?
C3 C2 C7 C9 -62.4(9) . . . . ?
C1 C2 C7 C8 -111.9(8) . . . . ?
C3 C2 C7 C8 63.1(9) . . . . ?
C1 C6 C10 C12 -159.8(9) . . . . ?
C5 C6 C10 C12 25.5(11) . . . . ?
C1 C6 C10 C11' 112.8(12) . . . . ?
C5 C6 C10 C11' -61.8(12) . . . . ?
C1 C6 C10 C11 81.6(10) . . . . ?
C5 C6 C10 C11 -93.1(9) . . . . ?
C1 C6 C10 C12' -122.0(11) . . . . ?
C5 C6 C10 C12' 63.4(12) . . . . ?
P2 O8 C13 C18 94.5(6) . . . . ?
P2 O8 C13 C14 -89.4(6) . . . . ?
C18 C13 C14 C15 -2.8(9) . . . . ?
O8 C13 C14 C15 -178.7(5) . . . . ?
C18 C13 C14 C19 178.0(6) . . . . ?
O8 C13 C14 C19 2.0(8) . . . . ?
C13 C14 C15 C16 1.1(10) . . . . ?
C19 C14 C15 C16 -179.6(7) . . . . ?
C14 C15 C16 C17 0.9(12) . . . . ?
C15 C16 C17 C18 -1.3(12) . . . . ?
C14 C13 C18 C17 2.4(9) . . . . ?
O8 C13 C18 C17 178.3(5) . . . . ?
C14 C13 C18 C22 -173.6(6) . . . . ?
O8 C13 C18 C22 2.3(8) . . . . ?
C16 C17 C18 C13 -0.4(10) . . . . ?
C16 C17 C18 C22 175.6(6) . . . . ?
C15 C14 C19 C20 72.7(10) . . . . ?
C13 C14 C19 C20 -108.0(10) . . . . ?
C15 C14 C19 C21' 2.0(13) . . . . ?
C13 C14 C19 C21' -178.8(11) . . . . ?
C15 C14 C19 C20' 115.9(10) . . . . ?
C13 C14 C19 C20' -64.9(11) . . . . ?
C15 C14 C19 C21 -49.0(11) . . . . ?
C13 C14 C19 C21 130.3(9) . . . . ?
C13 C18 C22 C24 -150.9(6) . . . . ?
C17 C18 C22 C24 33.3(9) . . . . ?
C13 C18 C22 C23 86.1(8) . . . . ?
C17 C18 C22 C23 -89.6(8) . . . . ?
P3 O12 C25 C30 -86.5(6) . . . . ?
P3 O12 C25 C26 98.7(6) . . . . ?
C30 C25 C26 C27 2.0(10) . . . . ?
O12 C25 C26 C27 176.5(6) . . . . ?
C30 C25 C26 C31 -177.0(6) . . . . ?
O12 C25 C26 C31 -2.5(9) . . . . ?
C25 C26 C27 C28 -1.0(11) . . . . ?
C31 C26 C27 C28 178.1(7) . . . . ?
C26 C27 C28 C29 0.5(12) . . . . ?
C27 C28 C29 C30 -1.0(12) . . . . ?
O12 C25 C30 C29 -177.0(6) . . . . ?
C26 C25 C30 C29 -2.5(10) . . . . ?
O12 C25 C30 C34 1.0(9) . . . . ?
C26 C25 C30 C34 175.4(6) . . . . ?
C28 C29 C30 C25 1.9(11) . . . . ?
C28 C29 C30 C34 -176.0(7) . . . . ?
C27 C26 C31 C32 -57.3(8) . . . . ?
C25 C26 C31 C32 121.7(7) . . . . ?
C27 C26 C31 C33 67.8(8) . . . . ?
C25 C26 C31 C33 -113.1(7) . . . . ?
C25 C30 C34 C36 125.9(8) . . . . ?
C29 C30 C34 C36 -56.2(9) . . . . ?
C25 C30 C34 C35 -108.9(8) . . . . ?
C29 C30 C34 C35 69.0(9) . . . . ?
P4 O16 C37 C42 -90.6(6) . . . . ?
P4 O16 C37 C38 93.8(6) . . . . ?
C42 C37 C38 C39 -0.8(8) . . . . ?
O16 C37 C38 C39 174.4(5) . . . . ?
C42 C37 C38 C43 177.0(5) . . . . ?
O16 C37 C38 C43 -7.7(8) . . . . ?
C37 C38 C39 C40 -0.4(9) . . . . ?
C43 C38 C39 C40 -178.2(6) . . . . ?
C38 C39 C40 C41 0.0(10) . . . . ?
C39 C40 C41 C42 1.5(10) . . . . ?
O16 C37 C42 C41 -173.1(5) . . . . ?
C38 C37 C42 C41 2.2(9) . . . . ?
O16 C37 C42 C46 8.1(8) . . . . ?
C38 C37 C42 C46 -176.6(6) . . . . ?
C40 C41 C42 C37 -2.5(9) . . . . ?
C40 C41 C42 C46 176.4(6) . . . . ?
C39 C38 C43 C45 -44.8(8) . . . . ?
C37 C38 C43 C45 137.5(6) . . . . ?
C39 C38 C43 C44 80.8(7) . . . . ?
C37 C38 C43 C44 -96.9(7) . . . . ?
C37 C42 C46 C47 -124.4(7) . . . . ?
C41 C42 C46 C47 56.8(8) . . . . ?
C37 C42 C46 C48 110.5(7) . . . . ?
C41 C42 C46 C48 -68.2(8) . . . . ?
P5 O20 C49 C50 90.5(6) . . . . ?
P5 O20 C49 C54 -92.1(6) . . . . ?
C54 C49 C50 C51 3.4(10) . . . . ?
O20 C49 C50 C51 -179.3(6) . . . . ?
C54 C49 C50 C55 -173.4(6) . . . . ?
O20 C49 C50 C55 3.9(9) . . . . ?
C49 C50 C51 C52 -1.2(11) . . . . ?
C55 C50 C51 C52 175.6(7) . . . . ?
C50 C51 C52 C53 -0.4(12) . . . . ?
C51 C52 C53 C54 0.0(12) . . . . ?
C50 C49 C54 C53 -3.8(10) . . . . ?
O20 C49 C54 C53 178.9(5) . . . . ?
C50 C49 C54 C58 172.7(6) . . . . ?
O20 C49 C54 C58 -4.6(9) . . . . ?
C52 C53 C54 C49 2.0(10) . . . . ?
C52 C53 C54 C58 -174.6(7) . . . . ?
C51 C50 C55 C57 45.2(10) . . . . ?
C49 C50 C55 C57 -138.2(7) . . . . ?
C51 C50 C55 C56' -98.6(16) . . . . ?
C49 C50 C55 C56' 78.1(17) . . . . ?
C51 C50 C55 C56 -66.8(11) . . . . ?
C49 C50 C55 C56 109.9(10) . . . . ?
C49 C54 C58 C59 126.0(7) . . . . ?
C53 C54 C58 C59 -57.7(9) . . . . ?
C49 C54 C58 C60 -107.1(8) . . . . ?
C53 C54 C58 C60 69.2(9) . . . . ?
C67 N1 C66 C66 169.6(5) . . . 3_656 ?
C65 N1 C66 C66 -66.1(7) . . . 3_656 ?
C69 N2 C70 C70 161.6(8) . . . 3_657 ?
C68 N2 C70 C70 -74.5(10) . . . 3_657 ?
